data_4031759
loop_
_publ_author_name
'Li, Bin'
'Yang, Jie'
'Xu, Hong'
'Song, Haibin'
'Wang, Baiquan'

_publ_section_title
;
 Rhodium(III)-Catalyzed C-H Activation and Annulation with
 1-Alkynylphosphine Sulfides: A Mild and Regioselective Access for the
 Synthesis of Bulky Phosphine Ligands.
;
_journal_issue 24
_journal_name_full 'The Journal of organic chemistry'
_journal_page_first 12397
_journal_page_last 12409
_journal_paper_doi 10.1021/acs.joc.5b02265
_journal_volume 80
_journal_year 2015
_chemical_formula_sum 'C29 H24 N O3 P S'
_chemical_formula_weight 497.52
_chemical_name_systematic
; 
 ? 
;
_space_group_IT_number 14
_symmetry_cell_setting monoclinic
_symmetry_space_group_name_Hall '-P 2ybc'
_symmetry_space_group_name_H-M 'P 1 21/c 1'
_atom_sites_solution_hydrogens geom
_atom_sites_solution_primary direct
_atom_sites_solution_secondary difmap
_audit_creation_method SHELXL-97
_cell_angle_alpha 90.00
_cell_angle_beta 90.571(3)
_cell_angle_gamma 90.00
_cell_formula_units_Z 4
_cell_length_a 9.0734(12)
_cell_length_b 18.171(3)
_cell_length_c 15.045(2)
_cell_measurement_reflns_used 7131
_cell_measurement_temperature 113(2)
_cell_measurement_theta_max 27.5
_cell_measurement_theta_min 3.2
_cell_volume 2480.4(6)
_computing_cell_refinement 'CrystalClear-SM Expert 2.1 b42'
_computing_data_collection 'CrystalClear-SM Expert 2.1 b42 (Rigaku, 2015)'
_computing_data_reduction 'CrystalClear-SM Expert 2.1 b42'
_computing_molecular_graphics 'CrystalStructure 4.1'
_computing_publication_material 'CrystalStructure 4.1 (Rigaku, 2014)'
_computing_structure_refinement 'SHELXL-97 (Sheldrick, 1997)'
_computing_structure_solution 'SHELXS-97 (Sheldrick, 1990)'
_diffrn_ambient_temperature 113(2)
_diffrn_detector_area_resol_mean 5.814
_diffrn_measured_fraction_theta_full 0.996
_diffrn_measured_fraction_theta_max 0.996
_diffrn_measurement_device_type 'Rigaku XtaLAB P200'
_diffrn_measurement_method '\w and \f scans'
_diffrn_radiation_monochromator multilayer
_diffrn_radiation_source 'rotating anode'
_diffrn_radiation_type MoK\a
_diffrn_radiation_wavelength 0.71073
_diffrn_reflns_av_R_equivalents 0.0198
_diffrn_reflns_av_sigmaI/netI 0.0132
_diffrn_reflns_limit_h_max 12
_diffrn_reflns_limit_h_min -12
_diffrn_reflns_limit_k_max 24
_diffrn_reflns_limit_k_min -23
_diffrn_reflns_limit_l_max 20
_diffrn_reflns_limit_l_min -20
_diffrn_reflns_number 33814
_diffrn_reflns_theta_full 28.71
_diffrn_reflns_theta_max 28.71
_diffrn_reflns_theta_min 1.76
_diffrn_standards_decay_% 0
_diffrn_standards_interval_count 0
_diffrn_standards_interval_time 0
_diffrn_standards_number 0
_exptl_absorpt_coefficient_mu 0.227
_exptl_absorpt_correction_T_max 0.9733
_exptl_absorpt_correction_T_min 0.9560
_exptl_absorpt_correction_type multi-scan
_exptl_absorpt_process_details SADABS
_exptl_crystal_colour Colorless
_exptl_crystal_density_diffrn 1.332
_exptl_crystal_density_meas ?
_exptl_crystal_density_method 'not measured'
_exptl_crystal_description Prism
_exptl_crystal_F_000 1040
_exptl_crystal_size_max 0.20
_exptl_crystal_size_mid 0.18
_exptl_crystal_size_min 0.12
_refine_diff_density_max 0.350
_refine_diff_density_min -0.285
_refine_diff_density_rms 0.044
_refine_ls_extinction_method none
_refine_ls_goodness_of_fit_ref 1.028
_refine_ls_hydrogen_treatment constr
_refine_ls_matrix_type full
_refine_ls_number_parameters 318
_refine_ls_number_reflns 6420
_refine_ls_number_restraints 0
_refine_ls_restrained_S_all 1.028
_refine_ls_R_factor_all 0.0331
_refine_ls_R_factor_gt 0.0292
_refine_ls_shift/su_max 0.002
_refine_ls_shift/su_mean 0.000
_refine_ls_structure_factor_coef Fsqd
_refine_ls_weighting_details 'calc w=1/[\s^2^(Fo^2^)+(0.0385P)^2^+1.1047P] where P=(Fo^2^+2Fc^2^)/3'
_refine_ls_weighting_scheme calc
_refine_ls_wR_factor_gt 0.0766
_refine_ls_wR_factor_ref 0.0789
_reflns_number_gt 5779
_reflns_number_total 6420
_reflns_threshold_expression >2sigma(I)
_cod_data_source_file jo5b02265_si_004.cif
_cod_data_source_block shelx
_cod_depositor_comments
;
The following automatic conversions were performed:

'_symmetry_cell_setting' value 'Monoclinic' changed to 'monoclinic'
according to
/usr/data/users/saulius/crontab/automatic-downloads/rss-feeds/ACS/lib/dictionaries/cif_core.dic
dictionary named 'cif_core.dic' version 2.4.2 from 2011-04-26.

'_exptl_absorpt_correction_type' value 'MULTI-SCAN' changed to
'multi-scan' according to
/usr/data/users/saulius/crontab/automatic-downloads/rss-feeds/ACS/lib/dictionaries/cif_core.dic
dictionary named 'cif_core.dic' version 2.4.2 from 2011-04-26.

'_refine_ls_hydrogen_treatment' value 'CONSTR' changed to 'constr'
according to
/usr/data/users/saulius/crontab/automatic-downloads/rss-feeds/ACS/lib/dictionaries/cif_core.dic
dictionary named 'cif_core.dic' version 2.4.2 from 2011-04-26.

'_exptl_crystal_density_meas' value 'not measured' was changed to '?'
- the value is perceived as not measured.

Automatic conversion script
Id: cif_fix_values 4268 2015-11-12 08:31:59Z antanas 

 Adding full bibliography for 4031759--4031761.cif.
;
_cod_original_sg_symbol_H-M P21/c
_cod_database_code 4031759

loop_
_symmetry_equiv_pos_as_xyz
'x, y, z'
'-x, y+1/2, -z+1/2'
'-x, -y, -z'
'x, -y-1/2, z-1/2'

loop_
_atom_site_label
_atom_site_type_symbol
_atom_site_fract_x
_atom_site_fract_y
_atom_site_fract_z
_atom_site_U_iso_or_equiv
_atom_site_adp_type
_atom_site_occupancy
_atom_site_symmetry_multiplicity
_atom_site_calc_flag
_atom_site_refinement_flags
P1 P 0.28953(3) 0.537382(14) 0.302793(16) 0.01243(6) Uani 1 1 d .
S1 S 0.43690(3) 0.607257(15) 0.347138(18) 0.01864(7) Uani 1 1 d .
O1 O 0.14908(9) 0.81327(4) 0.14261(6) 0.02299(17) Uani 1 1 d .
O2 O 0.20741(10) 0.52546(5) -0.11465(5) 0.02649(19) Uani 1 1 d .
O3 O 0.36056(9) 0.44278(5) -0.05122(5) 0.02198(17) Uani 1 1 d .
N1 N 0.25502(10) 0.52860(5) 0.03527(6) 0.01587(17) Uani 1 1 d .
C1 C 0.22402(11) 0.60312(6) 0.05082(7) 0.01575(19) Uani 1 1 d .
C2 C 0.19907(12) 0.66054(6) -0.00893(7) 0.0194(2) Uani 1 1 d .
H2 H 0.1984 0.6524 -0.0713 0.023 Uiso 1 1 calc R
C3 C 0.17542(12) 0.72971(6) 0.02598(7) 0.0205(2) Uani 1 1 d .
H3 H 0.1579 0.7699 -0.0131 0.025 Uiso 1 1 calc R
C4 C 0.17677(12) 0.74180(6) 0.11844(7) 0.0181(2) Uani 1 1 d .
C5 C 0.20562(11) 0.68515(6) 0.17787(7) 0.0170(2) Uani 1 1 d .
H5 H 0.2085 0.6937 0.2402 0.020 Uiso 1 1 calc R
C6 C 0.23042(11) 0.61465(6) 0.14277(7) 0.01485(19) Uani 1 1 d .
C7 C 0.26575(11) 0.54432(6) 0.18424(7) 0.01393(18) Uani 1 1 d .
C8 C 0.28018(11) 0.49316(6) 0.11737(7) 0.01422(19) Uani 1 1 d .
C9 C 0.29586(11) 0.41225(6) 0.12092(6) 0.01472(19) Uani 1 1 d .
C10 C 0.42820(12) 0.37828(6) 0.14440(7) 0.0178(2) Uani 1 1 d .
H10 H 0.5122 0.4072 0.1590 0.021 Uiso 1 1 calc R
C11 C 0.43693(13) 0.30203(6) 0.14636(8) 0.0227(2) Uani 1 1 d .
H11 H 0.5272 0.2788 0.1624 0.027 Uiso 1 1 calc R
C12 C 0.31453(13) 0.25944(6) 0.12495(9) 0.0249(2) Uani 1 1 d .
H12 H 0.3209 0.2073 0.1269 0.030 Uiso 1 1 calc R
C13 C 0.18297(13) 0.29313(6) 0.10073(8) 0.0245(2) Uani 1 1 d .
H13 H 0.0995 0.2640 0.0854 0.029 Uiso 1 1 calc R
C14 C 0.17323(12) 0.36930(6) 0.09885(7) 0.0194(2) Uani 1 1 d .
H14 H 0.0829 0.3923 0.0825 0.023 Uiso 1 1 calc R
C15 C 0.26913(12) 0.49950(6) -0.05073(7) 0.0175(2) Uani 1 1 d .
C16 C 0.37109(15) 0.40494(7) -0.13581(8) 0.0275(3) Uani 1 1 d .
H16A H 0.2755 0.3830 -0.1511 0.041 Uiso 1 1 calc R
H16B H 0.4458 0.3661 -0.1314 0.041 Uiso 1 1 calc R
H16C H 0.3991 0.4401 -0.1820 0.041 Uiso 1 1 calc R
C17 C 0.16664(15) 0.83132(7) 0.23418(8) 0.0274(3) Uani 1 1 d .
H17A H 0.0941 0.8041 0.2691 0.041 Uiso 1 1 calc R
H17B H 0.1516 0.8843 0.2424 0.041 Uiso 1 1 calc R
H17C H 0.2663 0.8180 0.2541 0.041 Uiso 1 1 calc R
C18 C 0.33051(11) 0.44347(6) 0.33542(7) 0.01524(19) Uani 1 1 d .
C19 C 0.22537(12) 0.38777(6) 0.32605(7) 0.0191(2) Uani 1 1 d .
H19 H 0.1330 0.3981 0.2985 0.023 Uiso 1 1 calc R
C20 C 0.25581(15) 0.31746(7) 0.35695(8) 0.0265(2) Uani 1 1 d .
H20 H 0.1848 0.2794 0.3500 0.032 Uiso 1 1 calc R
C21 C 0.39045(16) 0.30277(7) 0.39818(8) 0.0310(3) Uani 1 1 d .
H21 H 0.4106 0.2547 0.4200 0.037 Uiso 1 1 calc R
C22 C 0.49491(15) 0.35744(7) 0.40756(8) 0.0291(3) Uani 1 1 d .
H22 H 0.5870 0.3469 0.4353 0.035 Uiso 1 1 calc R
C23 C 0.46550(13) 0.42808(7) 0.37642(7) 0.0213(2) Uani 1 1 d .
H23 H 0.5373 0.4658 0.3831 0.026 Uiso 1 1 calc R
C24 C 0.10867(11) 0.55454(5) 0.34775(7) 0.01405(18) Uani 1 1 d .
C25 C -0.02054(12) 0.53730(6) 0.30090(7) 0.0192(2) Uani 1 1 d .
H25 H -0.0158 0.5190 0.2418 0.023 Uiso 1 1 calc R
C26 C -0.15631(12) 0.54711(7) 0.34159(8) 0.0235(2) Uani 1 1 d .
H26 H -0.2445 0.5349 0.3104 0.028 Uiso 1 1 calc R
C27 C -0.16357(12) 0.57465(6) 0.42764(8) 0.0230(2) Uani 1 1 d .
H27 H -0.2566 0.5812 0.4550 0.028 Uiso 1 1 calc R
C28 C -0.03528(13) 0.59252(6) 0.47361(8) 0.0222(2) Uani 1 1 d .
H28 H -0.0405 0.6118 0.5322 0.027 Uiso 1 1 calc R
C29 C 0.10061(12) 0.58221(6) 0.43411(7) 0.0176(2) Uani 1 1 d .
H29 H 0.1884 0.5940 0.4659 0.021 Uiso 1 1 calc R

loop_
_atom_site_aniso_label
_atom_site_aniso_U_11
_atom_site_aniso_U_22
_atom_site_aniso_U_33
_atom_site_aniso_U_23
_atom_site_aniso_U_13
_atom_site_aniso_U_12
P1 0.01265(12) 0.01295(12) 0.01170(12) -0.00033(9) -0.00017(8) -0.00066(9)
S1 0.01713(12) 0.02049(13) 0.01827(13) -0.00220(9) -0.00107(9) -0.00600(9)
O1 0.0292(4) 0.0137(4) 0.0259(4) -0.0017(3) -0.0069(3) 0.0048(3)
O2 0.0386(5) 0.0249(4) 0.0159(4) -0.0019(3) -0.0074(3) 0.0038(4)
O3 0.0274(4) 0.0235(4) 0.0151(4) -0.0031(3) 0.0024(3) 0.0055(3)
N1 0.0205(4) 0.0144(4) 0.0127(4) 0.0000(3) -0.0009(3) 0.0010(3)
C1 0.0170(5) 0.0144(5) 0.0159(5) -0.0002(4) -0.0014(4) -0.0003(4)
C2 0.0238(5) 0.0188(5) 0.0156(5) 0.0022(4) -0.0035(4) -0.0006(4)
C3 0.0236(5) 0.0163(5) 0.0214(5) 0.0046(4) -0.0062(4) -0.0002(4)
C4 0.0172(5) 0.0139(5) 0.0232(5) -0.0006(4) -0.0033(4) 0.0010(4)
C5 0.0182(5) 0.0160(5) 0.0169(5) -0.0007(4) -0.0010(4) 0.0011(4)
C6 0.0147(4) 0.0147(5) 0.0151(5) 0.0010(4) -0.0009(3) -0.0002(3)
C7 0.0144(4) 0.0133(5) 0.0141(4) 0.0004(3) -0.0003(3) -0.0002(3)
C8 0.0142(4) 0.0151(5) 0.0133(4) 0.0006(4) -0.0007(3) -0.0004(3)
C9 0.0173(5) 0.0145(5) 0.0123(4) -0.0015(3) 0.0003(3) 0.0004(4)
C10 0.0159(5) 0.0178(5) 0.0198(5) -0.0024(4) -0.0012(4) -0.0002(4)
C11 0.0199(5) 0.0186(5) 0.0295(6) -0.0033(4) -0.0040(4) 0.0051(4)
C12 0.0263(6) 0.0143(5) 0.0340(6) -0.0043(4) -0.0046(5) 0.0023(4)
C13 0.0217(5) 0.0175(5) 0.0342(6) -0.0043(5) -0.0060(4) -0.0028(4)
C14 0.0168(5) 0.0176(5) 0.0238(5) -0.0010(4) -0.0041(4) 0.0006(4)
C15 0.0204(5) 0.0171(5) 0.0150(5) -0.0012(4) -0.0002(4) -0.0030(4)
C16 0.0358(7) 0.0279(6) 0.0191(5) -0.0079(5) 0.0049(5) 0.0019(5)
C17 0.0338(6) 0.0196(6) 0.0288(6) -0.0067(5) -0.0082(5) 0.0074(5)
C18 0.0176(5) 0.0158(5) 0.0123(4) 0.0003(4) 0.0019(3) 0.0028(4)
C19 0.0207(5) 0.0175(5) 0.0190(5) -0.0001(4) 0.0033(4) 0.0007(4)
C20 0.0359(7) 0.0162(5) 0.0276(6) 0.0008(4) 0.0081(5) 0.0003(5)
C21 0.0479(8) 0.0199(6) 0.0252(6) 0.0043(5) 0.0033(5) 0.0130(5)
C22 0.0336(6) 0.0301(7) 0.0236(6) 0.0006(5) -0.0049(5) 0.0158(5)
C23 0.0214(5) 0.0239(6) 0.0187(5) -0.0010(4) -0.0020(4) 0.0052(4)
C24 0.0144(4) 0.0116(4) 0.0162(5) 0.0012(3) 0.0010(3) 0.0010(3)
C25 0.0167(5) 0.0228(5) 0.0182(5) 0.0000(4) -0.0009(4) -0.0004(4)
C26 0.0149(5) 0.0284(6) 0.0271(6) 0.0048(5) -0.0016(4) 0.0003(4)
C27 0.0183(5) 0.0214(5) 0.0294(6) 0.0058(4) 0.0079(4) 0.0048(4)
C28 0.0257(6) 0.0196(5) 0.0215(5) -0.0018(4) 0.0073(4) 0.0022(4)
C29 0.0193(5) 0.0155(5) 0.0180(5) -0.0017(4) 0.0008(4) -0.0007(4)

loop_
_atom_type_symbol
_atom_type_description
_atom_type_scat_dispersion_real
_atom_type_scat_dispersion_imag
_atom_type_scat_source
C C 0.0033 0.0016 'International Tables Vol C Tables 4.2.6.8 and 6.1.1.4'
H H 0.0000 0.0000 'International Tables Vol C Tables 4.2.6.8 and 6.1.1.4'
N N 0.0061 0.0033 'International Tables Vol C Tables 4.2.6.8 and 6.1.1.4'
O O 0.0106 0.0060 'International Tables Vol C Tables 4.2.6.8 and 6.1.1.4'
P P 0.1023 0.0942 'International Tables Vol C Tables 4.2.6.8 and 6.1.1.4'
S S 0.1246 0.1234 'International Tables Vol C Tables 4.2.6.8 and 6.1.1.4'

loop_
_geom_angle_atom_site_label_1
_geom_angle_atom_site_label_2
_geom_angle_atom_site_label_3
_geom_angle
C7 P1 C24 104.98(5)
C7 P1 C18 110.89(5)
C24 P1 C18 104.21(5)
C7 P1 S1 111.56(4)
C24 P1 S1 112.35(4)
C18 P1 S1 112.39(4)
C4 O1 C17 117.08(9)
C15 O3 C16 114.89(9)
C1 N1 C15 122.49(9)
C1 N1 C8 109.01(8)
C15 N1 C8 128.30(9)
C2 C1 C6 122.01(10)
C2 C1 N1 130.26(10)
C6 C1 N1 107.62(9)
C3 C2 C1 117.46(10)
C3 C2 H2 121.3
C1 C2 H2 121.3
C2 C3 C4 121.21(10)
C2 C3 H3 119.4
C4 C3 H3 119.4
O1 C4 C5 124.43(10)
O1 C4 C3 114.17(9)
C5 C4 C3 121.40(10)
C4 C5 C6 117.68(10)
C4 C5 H5 121.2
C6 C5 H5 121.2
C1 C6 C5 120.18(9)
C1 C6 C7 107.39(9)
C5 C6 C7 132.43(9)
C8 C7 C6 107.55(9)
C8 C7 P1 131.74(8)
C6 C7 P1 120.66(8)
C7 C8 N1 108.43(9)
C7 C8 C9 130.92(9)
N1 C8 C9 120.05(9)
C10 C9 C14 119.70(10)
C10 C9 C8 122.18(9)
C14 C9 C8 118.11(9)
C11 C10 C9 119.79(10)
C11 C10 H10 120.1
C9 C10 H10 120.1
C10 C11 C12 120.39(10)
C10 C11 H11 119.8
C12 C11 H11 119.8
C13 C12 C11 119.94(11)
C13 C12 H12 120.0
C11 C12 H12 120.0
C12 C13 C14 120.02(11)
C12 C13 H13 120.0
C14 C13 H13 120.0
C13 C14 C9 120.16(10)
C13 C14 H14 119.9
C9 C14 H14 119.9
O2 C15 O3 125.97(10)
O2 C15 N1 122.82(10)
O3 C15 N1 111.18(9)
O3 C16 H16A 109.5
O3 C16 H16B 109.5
H16A C16 H16B 109.5
O3 C16 H16C 109.5
H16A C16 H16C 109.5
H16B C16 H16C 109.5
O1 C17 H17A 109.5
O1 C17 H17B 109.5
H17A C17 H17B 109.5
O1 C17 H17C 109.5
H17A C17 H17C 109.5
H17B C17 H17C 109.5
C23 C18 C19 119.69(10)
C23 C18 P1 119.04(8)
C19 C18 P1 121.10(8)
C20 C19 C18 120.02(11)
C20 C19 H19 120.0
C18 C19 H19 120.0
C19 C20 C21 119.85(12)
C19 C20 H20 120.1
C21 C20 H20 120.1
C22 C21 C20 120.48(11)
C22 C21 H21 119.8
C20 C21 H21 119.8
C21 C22 C23 120.05(11)
C21 C22 H22 120.0
C23 C22 H22 120.0
C22 C23 C18 119.92(11)
C22 C23 H23 120.0
C18 C23 H23 120.0
C29 C24 C25 119.92(10)
C29 C24 P1 117.81(8)
C25 C24 P1 122.17(8)
C26 C25 C24 119.40(10)
C26 C25 H25 120.3
C24 C25 H25 120.3
C27 C26 C25 120.39(11)
C27 C26 H26 119.8
C25 C26 H26 119.8
C28 C27 C26 120.10(10)
C28 C27 H27 120.0
C26 C27 H27 120.0
C27 C28 C29 120.02(11)
C27 C28 H28 120.0
C29 C28 H28 120.0
C28 C29 C24 120.18(10)
C28 C29 H29 119.9
C24 C29 H29 119.9

loop_
_geom_bond_atom_site_label_1
_geom_bond_atom_site_label_2
_geom_bond_distance
P1 C7 1.7990(11)
P1 C24 1.8082(10)
P1 C18 1.8131(11)
P1 S1 1.9564(4)
O1 C4 1.3726(13)
O1 C17 1.4237(14)
O2 C15 1.2042(13)
O3 C15 1.3231(14)
O3 C16 1.4504(13)
N1 C1 1.4032(13)
N1 C15 1.4049(13)
N1 C8 1.4096(13)
C1 C2 1.3942(15)
C1 C6 1.3998(14)
C2 C3 1.3797(16)
C2 H2 0.9500
C3 C4 1.4082(16)
C3 H3 0.9500
C4 C5 1.3866(15)
C5 C6 1.4047(14)
C5 H5 0.9500
C6 C7 1.4564(14)
C7 C8 1.3769(14)
C8 C9 1.4780(14)
C9 C10 1.3926(14)
C9 C14 1.3965(14)
C10 C11 1.3880(16)
C10 H10 0.9500
C11 C12 1.3889(16)
C11 H11 0.9500
C12 C13 1.3870(16)
C12 H12 0.9500
C13 C14 1.3870(16)
C13 H13 0.9500
C14 H14 0.9500
C16 H16A 0.9800
C16 H16B 0.9800
C16 H16C 0.9800
C17 H17A 0.9800
C17 H17B 0.9800
C17 H17C 0.9800
C18 C23 1.3943(15)
C18 C19 1.3970(15)
C19 C20 1.3865(16)
C19 H19 0.9500
C20 C21 1.3904(19)
C20 H20 0.9500
C21 C22 1.379(2)
C21 H21 0.9500
C22 C23 1.3912(17)
C22 H22 0.9500
C23 H23 0.9500
C24 C29 1.3957(14)
C24 C25 1.3976(14)
C25 C26 1.3926(15)
C25 H25 0.9500
C26 C27 1.3902(17)
C26 H26 0.9500
C27 C28 1.3866(17)
C27 H27 0.9500
C28 C29 1.3867(15)
C28 H28 0.9500
C29 H29 0.9500

loop_
_geom_torsion_atom_site_label_1
_geom_torsion_atom_site_label_2
_geom_torsion_atom_site_label_3
_geom_torsion_atom_site_label_4
_geom_torsion
C15 N1 C1 C2 1.37(17)
C8 N1 C1 C2 176.53(11)
C15 N1 C1 C6 -174.87(9)
C8 N1 C1 C6 0.30(11)
C6 C1 C2 C3 -2.23(16)
N1 C1 C2 C3 -177.99(11)
C1 C2 C3 C4 0.13(16)
C17 O1 C4 C5 6.85(16)
C17 O1 C4 C3 -172.47(10)
C2 C3 C4 O1 -178.98(10)
C2 C3 C4 C5 1.68(17)
O1 C4 C5 C6 179.38(10)
C3 C4 C5 C6 -1.35(16)
C2 C1 C6 C5 2.56(16)
N1 C1 C6 C5 179.17(9)
C2 C1 C6 C7 -176.96(10)
N1 C1 C6 C7 -0.35(11)
C4 C5 C6 C1 -0.71(15)
C4 C5 C6 C7 178.67(10)
C1 C6 C7 C8 0.27(12)
C5 C6 C7 C8 -179.16(11)
C1 C6 C7 P1 177.98(7)
C5 C6 C7 P1 -1.46(16)
C24 P1 C7 C8 -115.55(10)
C18 P1 C7 C8 -3.59(12)
S1 P1 C7 C8 122.51(10)
C24 P1 C7 C6 67.39(9)
C18 P1 C7 C6 179.35(8)
S1 P1 C7 C6 -54.55(9)
C6 C7 C8 N1 -0.09(11)
P1 C7 C8 N1 -177.44(8)
C6 C7 C8 C9 -170.96(10)
P1 C7 C8 C9 11.69(18)
C1 N1 C8 C7 -0.12(11)
C15 N1 C8 C7 174.68(10)
C1 N1 C8 C9 171.91(9)
C15 N1 C8 C9 -13.29(16)
C7 C8 C9 C10 -76.72(15)
N1 C8 C9 C10 113.30(11)
C7 C8 C9 C14 103.99(13)
N1 C8 C9 C14 -65.99(13)
C14 C9 C10 C11 -0.49(16)
C8 C9 C10 C11 -179.77(10)
C9 C10 C11 C12 0.06(18)
C10 C11 C12 C13 0.54(19)
C11 C12 C13 C14 -0.72(19)
C12 C13 C14 C9 0.29(19)
C10 C9 C14 C13 0.32(17)
C8 C9 C14 C13 179.63(10)
C16 O3 C15 O2 -7.44(17)
C16 O3 C15 N1 174.47(9)
C1 N1 C15 O2 -27.54(16)
C8 N1 C15 O2 158.29(11)
C1 N1 C15 O3 150.62(10)
C8 N1 C15 O3 -23.55(15)
C7 P1 C18 C23 117.39(9)
C24 P1 C18 C23 -130.15(9)
S1 P1 C18 C23 -8.25(9)
C7 P1 C18 C19 -67.31(9)
C24 P1 C18 C19 45.15(10)
S1 P1 C18 C19 167.05(8)
C23 C18 C19 C20 -0.40(16)
P1 C18 C19 C20 -175.67(9)
C18 C19 C20 C21 0.75(17)
C19 C20 C21 C22 -0.85(19)
C20 C21 C22 C23 0.59(19)
C21 C22 C23 C18 -0.23(18)
C19 C18 C23 C22 0.14(16)
P1 C18 C23 C22 175.50(9)
C7 P1 C24 C29 -154.35(8)
C18 P1 C24 C29 89.00(9)
S1 P1 C24 C29 -32.93(9)
C7 P1 C24 C25 29.20(10)
C18 P1 C24 C25 -87.45(9)
S1 P1 C24 C25 150.62(8)
C29 C24 C25 C26 -0.82(16)
P1 C24 C25 C26 175.56(9)
C24 C25 C26 C27 0.78(17)
C25 C26 C27 C28 -0.04(18)
C26 C27 C28 C29 -0.68(17)
C27 C28 C29 C24 0.64(17)
C25 C24 C29 C28 0.11(16)
P1 C24 C29 C28 -176.43(9)
